data_4311184
loop_
_publ_author_name
'Philipp Kurz'
'Bernhard Spingler'
'Thomas Fox'
'Roger Alberto'

_publ_section_title
;
 [TcI(CN)3(CO)3]2- and [ReI(CN)3(CO)3]2-: Case Studies for the Binding
 Properties of CN- and CO
;
_journal_name_full 'Inorganic Chemistry'
_journal_page_first 3789
_journal_page_last 3791
_journal_paper_doi 10.1021/ic049774x
_journal_volume 43
_journal_year 2004
_chemical_formula_sum 'C54 H48 As2 N3 O7 Re'
_chemical_formula_weight 1186.99
_chemical_name_systematic
; 
 ? 
;
_space_group_IT_number 14
_symmetry_cell_setting monoclinic
_symmetry_space_group_name_Hall '-P 2ybc'
_symmetry_space_group_name_H-M 'P 1 21/c 1'
_atom_sites_solution_hydrogens geom
_atom_sites_solution_primary direct
_atom_sites_solution_secondary difmap
_audit_creation_method SHELXL-97
_cell_angle_alpha 90.00
_cell_angle_beta 90.991(5)
_cell_angle_gamma 90.00
_cell_formula_units_Z 4
_cell_length_a 9.5656(4)
_cell_length_b 13.1567(5)
_cell_length_c 41.3637(19)
_cell_measurement_reflns_used 8000
_cell_measurement_temperature 183(2)
_cell_volume 5204.9(4)
_computing_cell_refinement 'IPDS (Stoe,1999)'
_computing_data_collection 'IPDS (Stoe,1999)'
_computing_data_reduction 'X-RED (Stoe, 1999)'
_computing_molecular_graphics 'ORTEP-3 (Farrugia, 1997)'
_computing_publication_material 'SHELXL-97 (Sheldrick, 1997)'
_computing_structure_refinement 'SHELXL-97 (Sheldrick, 1997)'
_computing_structure_solution 'SIR-97 (Altomare, 1999)'
_diffrn_ambient_temperature 183(2)
_diffrn_measured_fraction_theta_full 0.998
_diffrn_measured_fraction_theta_max 0.998
_diffrn_measurement_device_type 'Stoe IPDS'
_diffrn_measurement_method '/f oscillation scan'
_diffrn_radiation_monochromator graphite
_diffrn_radiation_source 'fine-focus sealed tube'
_diffrn_radiation_type MoK\a
_diffrn_radiation_wavelength 0.71073
_diffrn_reflns_av_R_equivalents 0.1056
_diffrn_reflns_av_sigmaI/netI 0.1064
_diffrn_reflns_limit_h_max 12
_diffrn_reflns_limit_h_min -10
_diffrn_reflns_limit_k_max 17
_diffrn_reflns_limit_k_min -17
_diffrn_reflns_limit_l_max 54
_diffrn_reflns_limit_l_min -54
_diffrn_reflns_number 34613
_diffrn_reflns_theta_full 28.00
_diffrn_reflns_theta_max 28.00
_diffrn_reflns_theta_min 2.63
_diffrn_standards_interval_count 'every image'
_diffrn_standards_interval_time 28
_diffrn_standards_number 50-200
_exptl_absorpt_coefficient_mu 3.649
_exptl_absorpt_correction_T_max 0.9102
_exptl_absorpt_correction_T_min 0.5038
_exptl_absorpt_correction_type numerical
_exptl_crystal_colour colourless
_exptl_crystal_density_diffrn 1.515
_exptl_crystal_density_method 'not measured'
_exptl_crystal_description needle
_exptl_crystal_F_000 2360
_exptl_crystal_size_max 0.20
_exptl_crystal_size_mid 0.03
_exptl_crystal_size_min 0.02
_refine_diff_density_max 1.158
_refine_diff_density_min -1.171
_refine_diff_density_rms 0.127
_refine_ls_extinction_method none
_refine_ls_goodness_of_fit_ref 0.870
_refine_ls_hydrogen_treatment constr
_refine_ls_matrix_type full
_refine_ls_number_parameters 582
_refine_ls_number_reflns 12559
_refine_ls_number_restraints 132
_refine_ls_restrained_S_all 0.869
_refine_ls_R_factor_all 0.1144
_refine_ls_R_factor_gt 0.0564
_refine_ls_shift/su_max 0.002
_refine_ls_shift/su_mean 0.000
_refine_ls_structure_factor_coef Fsqd
_refine_ls_weighting_details 'calc w=1/[\s^2^(Fo^2^)+(0.0688P)^2^+0.0000P] where P=(Fo^2^+2Fc^2^)/3'
_refine_ls_weighting_scheme calc
_refine_ls_wR_factor_gt 0.1260
_refine_ls_wR_factor_ref 0.1468
_reflns_number_gt 6602
_reflns_number_total 12559
_reflns_threshold_expression >2sigma(I)
_cod_data_source_file ic049774xsi20040219_093331.cif
_cod_data_source_block pk070403
_cod_database_code 4311184

loop_
_symmetry_equiv_pos_as_xyz
'x, y, z'
'-x, y+1/2, -z+1/2'
'-x, -y, -z'
'x, -y-1/2, z-1/2'

loop_
_atom_site_label
_atom_site_type_symbol
_atom_site_fract_x
_atom_site_fract_y
_atom_site_fract_z
_atom_site_U_iso_or_equiv
_atom_site_adp_type
_atom_site_occupancy
_atom_site_symmetry_multiplicity
_atom_site_calc_flag
_atom_site_refinement_flags
_atom_site_disorder_assembly
_atom_site_disorder_group
C1 C 0.0147(9) -0.4528(7) -0.1874(2) 0.062(2) Uani 1 1 d . . .
C2 C -0.1426(9) -0.2764(6) -0.1970(2) 0.061(2) Uani 1 1 d . . .
C3 C 0.1334(9) -0.2577(6) -0.1988(2) 0.062(2) Uani 1 1 d . . .
C4 C 0.0033(8) -0.1725(6) -0.1435(2) 0.0583(19) Uani 1 1 d . . .
C5 C 0.1765(10) -0.3614(7) -0.1370(2) 0.065(2) Uani 1 1 d . . .
C6 C -0.1312(10) -0.3709(6) -0.1327(2) 0.065(2) Uani 1 1 d . . .
C10 C -0.5025(8) 0.0465(6) -0.24669(19) 0.0530(17) Uani 1 1 d . . .
C11 C -0.6088(9) -0.0247(6) -0.2495(2) 0.0571(18) Uani 1 1 d . . .
H11A H -0.6372 -0.0621 -0.2317 0.069 Uiso 1 1 calc R . .
C12 C -0.6717(9) -0.0387(7) -0.2797(2) 0.070(2) Uani 1 1 d . . .
H12A H -0.7447 -0.0850 -0.2819 0.084 Uiso 1 1 calc R . .
C13 C -0.6290(11) 0.0141(7) -0.3063(2) 0.073(2) Uani 1 1 d . . .
H13A H -0.6721 0.0031 -0.3263 0.088 Uiso 1 1 calc R . .
C14 C -0.5229(10) 0.0829(7) -0.3033(2) 0.069(2) Uani 1 1 d . . .
H14A H -0.4928 0.1180 -0.3214 0.082 Uiso 1 1 calc R . .
C15 C -0.4601(10) 0.1007(6) -0.2736(2) 0.066(2) Uani 1 1 d . . .
H15A H -0.3894 0.1489 -0.2716 0.079 Uiso 1 1 calc R . .
C20 C -0.5026(8) 0.2027(6) -0.1905(2) 0.0554(18) Uani 1 1 d . . .
C21 C -0.5950(8) 0.2574(6) -0.2102(2) 0.0600(19) Uani 1 1 d . . .
H21A H -0.6103 0.2379 -0.2316 0.072 Uiso 1 1 calc R . .
C22 C -0.6645(9) 0.3412(6) -0.1978(3) 0.066(2) Uani 1 1 d . . .
H22A H -0.7273 0.3771 -0.2108 0.080 Uiso 1 1 calc R . .
C23 C -0.6411(10) 0.3712(7) -0.1665(3) 0.072(2) Uani 1 1 d . . .
H23A H -0.6892 0.4269 -0.1585 0.086 Uiso 1 1 calc R . .
C24 C -0.5459(11) 0.3193(7) -0.1465(2) 0.079(3) Uani 1 1 d . . .
H24A H -0.5281 0.3417 -0.1255 0.094 Uiso 1 1 calc R . .
C25 C -0.4779(10) 0.2337(7) -0.1584(2) 0.067(2) Uani 1 1 d . . .
H25A H -0.4165 0.1973 -0.1451 0.081 Uiso 1 1 calc R . .
C30 C -0.2225(8) 0.0952(5) -0.21144(18) 0.0515(17) Uani 1 1 d . . .
C31 C -0.1455(9) 0.0108(6) -0.2212(2) 0.062(2) Uani 1 1 d . . .
H30A H -0.1893 -0.0516 -0.2245 0.074 Uiso 1 1 calc R . .
C32 C -0.0014(9) 0.0211(7) -0.2261(2) 0.070(2) Uani 1 1 d . . .
H32A H 0.0519 -0.0353 -0.2315 0.084 Uiso 1 1 calc R . .
C33 C 0.0607(9) 0.1149(7) -0.2228(2) 0.066(2) Uani 1 1 d . . .
H33A H 0.1556 0.1217 -0.2268 0.079 Uiso 1 1 calc R . .
C34 C -0.0157(9) 0.2001(6) -0.2136(2) 0.067(2) Uani 1 1 d . . .
H34A H 0.0273 0.2632 -0.2113 0.080 Uiso 1 1 calc R . .
C35 C -0.1594(9) 0.1883(7) -0.2077(2) 0.0632(19) Uani 1 1 d . . .
H35A H -0.2119 0.2440 -0.2013 0.076 Uiso 1 1 calc R . .
C40 C -0.4550(8) -0.0240(6) -0.17422(18) 0.0537(17) Uani 1 1 d . . .
C41 C -0.3472(9) -0.0781(6) -0.1603(2) 0.0585(19) Uani 1 1 d . . .
H41A H -0.2551 -0.0638 -0.1655 0.070 Uiso 1 1 calc R . .
C42 C -0.3776(9) -0.1557(6) -0.1380(2) 0.066(2) Uani 1 1 d . . .
H42A H -0.3055 -0.1915 -0.1278 0.079 Uiso 1 1 calc R . .
C43 C -0.5158(9) -0.1782(7) -0.1313(2) 0.067(2) Uani 1 1 d . . .
H43A H -0.5362 -0.2324 -0.1178 0.081 Uiso 1 1 calc R . .
C44 C -0.6231(9) -0.1211(7) -0.1446(2) 0.066(2) Uani 1 1 d . . .
H44A H -0.7151 -0.1341 -0.1390 0.080 Uiso 1 1 calc R . .
C45 C -0.5933(9) -0.0449(6) -0.1661(2) 0.0601(19) Uani 1 1 d . . .
H45A H -0.6656 -0.0070 -0.1753 0.072 Uiso 1 1 calc R . .
C50 C -0.2244(9) 0.1729(6) -0.0812(2) 0.064(2) Uani 1 1 d . A .
C51 C -0.1461(10) 0.1181(7) -0.1039(2) 0.066(2) Uani 1 1 d . . .
H50A H -0.1418 0.0475 -0.1026 0.079 Uiso 1 1 calc R . .
C52 C -0.0764(11) 0.1678(7) -0.1278(2) 0.074(2) Uani 1 1 d . . .
H52A H -0.0260 0.1307 -0.1428 0.089 Uiso 1 1 calc R . .
C53 C -0.0804(12) 0.2732(9) -0.1298(3) 0.085(3) Uani 1 1 d . . .
H53A H -0.0304 0.3065 -0.1457 0.102 Uiso 1 1 calc R . .
C54 C -0.1568(15) 0.3274(8) -0.1087(3) 0.099(3) Uani 1 1 d . . .
H54A H -0.1602 0.3978 -0.1105 0.118 Uiso 1 1 calc R . .
C55 C -0.2316(13) 0.2781(7) -0.0840(3) 0.083(3) Uani 1 1 d . . .
H50A H -0.2851 0.3158 -0.0698 0.099 Uiso 1 1 calc R . .
C56A C -0.3316(14) 0.1978(11) -0.0125(3) 0.065(4) Uiso 0.50 1 d PDU A 1
C56B C -0.2675(18) 0.1514(10) -0.0046(3) 0.069(4) Uiso 0.50 1 d PDU A 2
C57A C -0.4575(18) 0.2124(12) 0.0031(4) 0.073(5) Uiso 0.50 1 d PD A 1
C57B C -0.2243(16) 0.0795(13) 0.0187(3) 0.069(4) Uiso 0.50 1 d PD A 2
C58A C -0.4533(18) 0.2786(12) 0.0294(4) 0.071(5) Uiso 0.50 1 d PD A 1
C58B C -0.1878(19) 0.1123(13) 0.0503(4) 0.080(5) Uiso 0.50 1 d PD A 2
C59A C -0.3309(16) 0.3274(15) 0.0391(5) 0.078(5) Uiso 0.50 1 d PD A 1
C59B C -0.191(2) 0.2146(12) 0.0584(5) 0.087(6) Uiso 0.50 1 d PD A 2
C60A C -0.2039(19) 0.3129(15) 0.0233(4) 0.073(5) Uiso 0.50 1 d PDU A 1
C60B C -0.242(2) 0.2839(14) 0.0356(4) 0.073(5) Uiso 0.50 1 d PDU A 2
C61A C -0.2081(19) 0.2469(13) -0.0034(4) 0.068(4) Uiso 0.50 1 d PDU A 1
C61B C -0.278(2) 0.2535(13) 0.0041(4) 0.078(5) Uiso 0.50 1 d PDU A 2
C62A C -0.5114(14) 0.0816(11) -0.0648(4) 0.068(4) Uiso 0.50 1 d PDU A 1
C62B C -0.5203(13) 0.1315(12) -0.0538(3) 0.063(4) Uiso 0.50 1 d PDU A 2
C63A C -0.5695(17) -0.0162(12) -0.0644(4) 0.071(5) Uiso 0.50 1 d PD A 1
C63B C -0.5920(17) 0.1888(12) -0.0310(4) 0.080(5) Uiso 0.50 1 d PD A 2
C64A C -0.7041(18) -0.0331(16) -0.0768(4) 0.086(6) Uiso 0.50 1 d PD A 1
C64B C -0.7297(19) 0.2133(15) -0.0392(5) 0.091(6) Uiso 0.50 1 d PD A 2
C65A C -0.788(2) 0.0424(12) -0.0895(5) 0.092(6) Uiso 0.50 1 d PD A 1
C65B C -0.798(2) 0.1836(15) -0.0678(4) 0.088(6) Uiso 0.50 1 d PD A 2
C66 C -0.7202(11) 0.1323(9) -0.0899(3) 0.093(3) Uiso 1 1 d D . .
C67A C -0.5898(15) 0.1631(14) -0.0770(4) 0.073(5) Uiso 0.50 1 d PDU A 1
C67B C -0.5805(16) 0.1009(14) -0.0833(4) 0.070(5) Uiso 0.50 1 d PDU A 2
C68A C -0.2394(17) -0.0205(10) -0.0367(3) 0.064(4) Uiso 0.50 1 d PDU A 1
C68B C -0.2838(15) -0.0369(9) -0.0492(4) 0.066(4) Uiso 0.50 1 d PDU A 2
C69A C -0.1959(15) -0.0329(11) -0.0044(3) 0.064(4) Uiso 0.50 1 d PD A 1
C69B C -0.1423(17) -0.0683(13) -0.0496(4) 0.071(4) Uiso 0.50 1 d PDU A 2
C70A C -0.1401(17) -0.1286(10) 0.0040(4) 0.066(4) Uiso 0.50 1 d PD A 1
C70B C -0.110(3) -0.1717(14) -0.0513(5) 0.103(8) Uiso 0.50 1 d PDU A 2
C71A C -0.129(2) -0.2090(14) -0.0184(4) 0.077(5) Uiso 0.50 1 d PD A 1
C71B C -0.223(2) -0.2399(19) -0.0538(5) 0.089(6) Uiso 0.50 1 d PD A 2
C72A C -0.168(2) -0.1932(14) -0.0509(4) 0.063(4) Uiso 0.50 1 d PDU A 1
C72B C -0.363(2) -0.2101(13) -0.0517(5) 0.083(6) Uiso 0.50 1 d PD A 2
C73A C -0.2306(19) -0.0989(11) -0.0596(4) 0.066(4) Uiso 0.50 1 d PDU A 1
C73B C -0.396(2) -0.1064(11) -0.0498(5) 0.077(5) Uiso 0.50 1 d PDU A 2
N4 N -0.0021(8) -0.0962(5) -0.1306(2) 0.072(2) Uani 1 1 d . . .
N5 N 0.2683(9) -0.3901(6) -0.1208(2) 0.076(2) Uani 1 1 d . . .
N6 N -0.2078(9) -0.4008(6) -0.1134(2) 0.079(2) Uani 1 1 d . . .
O1 O 0.0198(7) -0.5348(4) -0.19755(17) 0.0769(18) Uani 1 1 d . . .
O2 O -0.2304(7) -0.2489(5) -0.21555(16) 0.0747(17) Uani 1 1 d . . .
O3 O 0.2070(7) -0.2173(5) -0.21766(17) 0.0777(17) Uani 1 1 d . . .
O10 O 0.4763(9) 0.0343(9) -0.4069(3) 0.147(4) Uani 1 1 d . . .
O11 O 0.460(2) -0.0682(18) -0.4606(6) 0.206(15) Uani 0.50 1 d P . .
O12 O -0.187(3) -0.4762(13) -0.0406(5) 0.143(8) Uani 0.50 1 d P . .
O13 O -0.058(3) -0.4257(18) 0.0221(7) 0.182(12) Uani 0.50 1 d P . .
As1 As -0.41925(8) 0.07974(6) -0.20546(2) 0.05198(18) Uani 1 1 d . . .
As2 As -0.32384(10) 0.10625(6) -0.04784(2) 0.0612(2) Uani 1 1 d D . .
Re1 Re 0.00753(3) -0.31603(2) -0.168573(8) 0.05485(10) Uani 1 1 d . . .

loop_
_atom_site_aniso_label
_atom_site_aniso_U_11
_atom_site_aniso_U_22
_atom_site_aniso_U_33
_atom_site_aniso_U_23
_atom_site_aniso_U_13
_atom_site_aniso_U_12
C1 0.051(4) 0.069(5) 0.068(5) -0.001(4) 0.002(4) 0.000(4)
C2 0.058(5) 0.055(4) 0.070(5) -0.015(4) 0.015(4) -0.009(4)
C3 0.058(5) 0.057(4) 0.072(5) -0.019(4) 0.000(4) 0.008(4)
C4 0.056(4) 0.048(4) 0.071(5) -0.019(4) 0.001(4) 0.000(3)
C5 0.066(5) 0.065(5) 0.064(5) -0.011(4) 0.005(4) -0.005(4)
C6 0.064(5) 0.050(4) 0.082(6) -0.008(4) 0.000(5) 0.007(4)
C10 0.047(4) 0.054(4) 0.058(4) 0.010(3) 0.003(3) 0.000(3)
C11 0.059(5) 0.055(4) 0.057(4) -0.008(3) 0.001(4) 0.004(3)
C12 0.055(5) 0.065(5) 0.090(7) -0.014(5) -0.009(5) 0.003(4)
C13 0.075(6) 0.076(6) 0.068(6) -0.010(5) -0.006(5) 0.016(5)
C14 0.076(6) 0.074(5) 0.056(5) 0.003(4) 0.006(4) -0.002(5)
C15 0.064(5) 0.059(5) 0.074(6) 0.009(4) 0.008(4) -0.004(4)
C20 0.048(4) 0.052(4) 0.067(5) 0.002(3) -0.001(3) -0.001(3)
C21 0.048(4) 0.060(4) 0.072(5) 0.004(4) 0.005(4) 0.005(3)
C22 0.050(4) 0.051(4) 0.099(7) 0.003(4) 0.002(4) 0.006(3)
C23 0.070(6) 0.058(5) 0.089(7) -0.002(5) 0.021(5) 0.002(4)
C24 0.098(7) 0.064(5) 0.075(6) -0.003(5) 0.007(5) 0.010(5)
C25 0.079(6) 0.057(5) 0.066(5) 0.003(4) 0.004(5) 0.009(4)
C30 0.052(4) 0.051(4) 0.052(4) 0.002(3) -0.001(3) -0.002(3)
C31 0.057(5) 0.050(4) 0.078(6) -0.011(4) 0.018(4) -0.008(3)
C32 0.052(5) 0.068(5) 0.089(6) -0.002(5) 0.009(4) 0.010(4)
C33 0.055(5) 0.075(5) 0.069(5) 0.013(4) 0.014(4) -0.005(4)
C34 0.059(5) 0.056(5) 0.084(6) 0.003(4) 0.000(4) -0.011(4)
C35 0.059(4) 0.057(4) 0.073(5) 0.006(4) 0.004(4) -0.007(4)
C40 0.046(4) 0.062(4) 0.053(4) -0.004(3) 0.001(3) 0.000(3)
C41 0.054(4) 0.056(4) 0.066(5) 0.007(4) 0.007(4) 0.001(3)
C42 0.062(5) 0.066(5) 0.070(5) 0.011(4) 0.008(4) 0.009(4)
C43 0.069(5) 0.068(5) 0.065(5) 0.010(4) 0.001(4) -0.009(5)
C44 0.054(5) 0.080(6) 0.065(5) 0.008(4) 0.000(4) -0.007(4)
C45 0.050(4) 0.066(5) 0.064(5) 0.002(4) -0.003(4) 0.003(4)
C50 0.069(5) 0.056(4) 0.067(5) -0.005(4) -0.003(4) 0.002(4)
C51 0.068(5) 0.060(5) 0.069(5) 0.004(4) -0.005(4) -0.002(4)
C52 0.077(6) 0.073(6) 0.072(6) 0.007(5) 0.001(5) -0.007(5)
C53 0.089(7) 0.088(7) 0.078(7) 0.007(6) -0.002(6) -0.013(6)
C54 0.130(10) 0.066(6) 0.101(8) -0.001(6) 0.014(8) -0.014(7)
C55 0.108(8) 0.050(4) 0.091(7) -0.002(5) 0.006(6) -0.001(5)
N4 0.061(4) 0.061(4) 0.094(6) -0.011(4) 0.000(4) 0.000(3)
N5 0.065(5) 0.079(5) 0.084(5) -0.009(4) -0.010(4) 0.004(4)
N6 0.066(5) 0.071(5) 0.100(6) 0.004(4) 0.020(5) 0.003(4)
O1 0.078(4) 0.050(3) 0.103(5) -0.021(3) 0.000(4) 0.009(3)
O2 0.072(4) 0.070(4) 0.082(4) -0.008(3) -0.009(3) 0.002(3)
O3 0.073(4) 0.077(4) 0.084(4) -0.008(3) 0.017(4) -0.002(3)
O10 0.063(5) 0.171(9) 0.207(11) -0.086(8) 0.010(6) -0.015(5)
O11 0.19(2) 0.20(2) 0.23(2) -0.18(2) 0.155(19) -0.160(18)
O12 0.22(3) 0.074(10) 0.133(15) 0.004(10) 0.021(15) -0.020(13)
O13 0.20(3) 0.123(16) 0.22(3) 0.080(17) 0.09(2) 0.038(17)
As1 0.0484(4) 0.0493(4) 0.0582(4) 0.0021(3) 0.0012(3) -0.0001(3)
As2 0.0617(5) 0.0585(5) 0.0633(5) -0.0048(4) 0.0002(4) 0.0046(4)
Re1 0.04939(15) 0.05044(15) 0.06483(19) -0.00740(16) 0.00413(12) 0.00016(15)

loop_
_atom_type_symbol
_atom_type_description
_atom_type_scat_dispersion_real
_atom_type_scat_dispersion_imag
_atom_type_scat_source
C C 0.0033 0.0016 'International Tables Vol C Tables 4.2.6.8 and 6.1.1.4'
H H 0.0000 0.0000 'International Tables Vol C Tables 4.2.6.8 and 6.1.1.4'
N N 0.0061 0.0033 'International Tables Vol C Tables 4.2.6.8 and 6.1.1.4'
O O 0.0106 0.0060 'International Tables Vol C Tables 4.2.6.8 and 6.1.1.4'
As As 0.0499 2.0058 'International Tables Vol C Tables 4.2.6.8 and 6.1.1.4'
Re Re -1.0185 7.2310 'International Tables Vol C Tables 4.2.6.8 and 6.1.1.4'

loop_
_geom_angle_atom_site_label_1
_geom_angle_atom_site_label_2
_geom_angle_atom_site_label_3
_geom_angle
_geom_angle_site_symmetry_1
_geom_angle_site_symmetry_3
_geom_angle_publ_flag
O1 C1 Re1 177.9(8) . . ?
O2 C2 Re1 176.4(8) . . ?
O3 C3 Re1 176.6(7) . . ?
N4 C4 Re1 178.3(8) . . ?
N5 C5 Re1 176.7(8) . . ?
N6 C6 Re1 179.4(9) . . ?
C11 C10 C15 120.2(8) . . ?
C11 C10 As1 121.5(6) . . ?
C15 C10 As1 118.2(6) . . ?
C10 C11 C12 118.2(8) . . ?
C13 C12 C11 121.7(9) . . ?
C14 C13 C12 119.7(9) . . ?
C13 C14 C15 120.4(9) . . ?
C14 C15 C10 119.9(8) . . ?
C21 C20 C25 119.9(7) . . ?
C21 C20 As1 120.8(6) . . ?
C25 C20 As1 119.2(6) . . ?
C22 C21 C20 119.7(8) . . ?
C23 C22 C21 120.5(8) . . ?
C22 C23 C24 120.9(9) . . ?
C25 C24 C23 119.3(9) . . ?
C24 C25 C20 119.7(8) . . ?
C35 C30 C31 120.6(8) . . ?
C35 C30 As1 120.8(6) . . ?
C31 C30 As1 118.5(6) . . ?
C30 C31 C32 119.3(7) . . ?
C33 C32 C31 119.8(8) . . ?
C32 C33 C34 121.3(8) . . ?
C33 C34 C35 118.4(8) . . ?
C30 C35 C34 120.5(8) . . ?
C41 C40 C45 120.3(8) . . ?
C41 C40 As1 120.8(6) . . ?
C45 C40 As1 118.9(6) . . ?
C40 C41 C42 119.3(8) . . ?
C43 C42 C41 119.5(8) . . ?
C44 C43 C42 120.6(8) . . ?
C45 C44 C43 119.6(8) . . ?
C44 C45 C40 120.5(8) . . ?
C55 C50 C51 118.7(9) . . ?
C55 C50 As2 119.7(8) . . ?
C51 C50 As2 121.6(6) . . ?
C52 C51 C50 120.5(8) . . ?
C51 C52 C53 120.5(10) . . ?
C54 C53 C52 120.1(11) . . ?
C53 C54 C55 120.7(11) . . ?
C50 C55 C54 119.5(11) . . ?
C57A C56A C61A 123.2(14) . . ?
C57A C56A As2 119.5(10) . . ?
C61A C56A As2 117.3(11) . . ?
C61B C56B C57B 119.5(13) . . ?
C61B C56B As2 120.6(11) . . ?
C57B C56B As2 119.8(10) . . ?
C56A C57A C58A 115.9(15) . . ?
C56B C57B C58B 119.5(15) . . ?
C59A C58A C57A 121.7(17) . . ?
C59B C58B C57B 120.9(17) . . ?
C58A C59A C60A 122.4(17) . . ?
C58B C59B C60B 118.5(18) . . ?
C59A C60A C61A 116.0(16) . . ?
C59B C60B C61B 121.5(17) . . ?
C56A C61A C60A 120.8(16) . . ?
C56B C61B C60B 119.8(16) . . ?
C67A C62A C63A 119.9(13) . . ?
C67A C62A As2 119.2(10) . . ?
C63A C62A As2 120.9(11) . . ?
C63B C62B C67B 123.0(13) . . ?
C63B C62B As2 119.9(11) . . ?
C67B C62B As2 116.7(10) . . ?
C64A C63A C62A 120.3(15) . . ?
C64B C63B C62B 115.7(16) . . ?
C65A C64A C63A 123.6(18) . . ?
C63B C64B C65B 124.8(19) . . ?
C66 C65A C64A 111.3(17) . . ?
C66 C65B C64B 116.5(17) . . ?
C65A C66 C65B 99.0(15) . . ?
C65A C66 C67A 132.1(14) . . ?
C65B C66 C67A 95.6(13) . . ?
C65A C66 C67B 101.1(14) . . ?
C65B C66 C67B 122.6(14) . . ?
C67A C66 C67B 35.5(9) . . ?
C62A C67A C66 112.5(13) . . ?
C62B C67B C66 117.1(14) . . ?
C73A C68A C69A 122.4(12) . . ?
C73A C68A As2 120.7(10) . . ?
C69A C68A As2 116.7(10) . . ?
C73B C68B C69B 122.6(14) . . ?
C73B C68B As2 118.9(11) . . ?
C69B C68B As2 118.5(11) . . ?
C68A C69A C70A 116.4(13) . . ?
C70B C69B C68B 119.9(17) . . ?
C69A C70A C71A 122.7(15) . . ?
C69B C70B C71B 117(2) . . ?
C72A C71A C70A 119.8(16) . . ?
C72B C71B C70B 123(2) . . ?
C71A C72A C73A 118.2(16) . . ?
C71B C72B C73B 119.5(19) . . ?
C68A C73A C72A 120.2(14) . . ?
C72B C73B C68B 117.3(16) . . ?
C20 As1 C30 111.6(3) . . ?
C20 As1 C40 107.7(3) . . ?
C30 As1 C40 110.5(3) . . ?
C20 As1 C10 108.2(3) . . ?
C30 As1 C10 107.6(3) . . ?
C40 As1 C10 111.2(3) . . ?
C56A As2 C50 107.0(5) . . ?
C56A As2 C68A 113.1(6) . . ?
C50 As2 C68A 111.3(5) . . ?
C56A As2 C62B 86.4(6) . . ?
C50 As2 C62B 109.1(5) . . ?
C68A As2 C62B 126.3(7) . . ?
C56A As2 C68B 130.9(7) . . ?
C50 As2 C68B 109.2(5) . . ?
C68A As2 C68B 20.9(5) . . ?
C62B As2 C68B 111.1(6) . . ?
C56A As2 C62A 109.6(7) . . ?
C50 As2 C62A 106.6(5) . . ?
C68A As2 C62A 109.0(6) . . ?
C62B As2 C62A 24.0(5) . . ?
C68B As2 C62A 90.5(6) . . ?
C56A As2 C56B 27.7(5) . . ?
C50 As2 C56B 113.0(5) . . ?
C68A As2 C56B 86.3(6) . . ?
C62B As2 C56B 108.6(6) . . ?
C68B As2 C56B 105.8(7) . . ?
C62A As2 C56B 128.3(7) . . ?
C2 Re1 C3 87.9(4) . . ?
C2 Re1 C1 92.2(3) . . ?
C3 Re1 C1 94.7(3) . . ?
C2 Re1 C6 92.9(3) . . ?
C3 Re1 C6 175.7(3) . . ?
C1 Re1 C6 89.5(3) . . ?
C2 Re1 C5 179.5(4) . . ?
C3 Re1 C5 91.9(4) . . ?
C1 Re1 C5 87.4(3) . . ?
C6 Re1 C5 87.4(3) . . ?
C2 Re1 C4 92.1(3) . . ?
C3 Re1 C4 88.9(3) . . ?
C1 Re1 C4 174.5(3) . . ?
C6 Re1 C4 86.9(3) . . ?
C5 Re1 C4 88.3(3) . . ?

loop_
_geom_bond_atom_site_label_1
_geom_bond_atom_site_label_2
_geom_bond_distance
_geom_bond_site_symmetry_2
_geom_bond_publ_flag
C1 O1 1.160(10) . ?
C1 Re1 1.961(9) . ?
C2 O2 1.185(10) . ?
C2 Re1 1.912(10) . ?
C3 O3 1.186(11) . ?
C3 Re1 1.912(10) . ?
C4 N4 1.139(10) . ?
C4 Re1 2.155(7) . ?
C5 N5 1.158(11) . ?
C5 Re1 2.144(10) . ?
C6 N6 1.163(12) . ?
C6 Re1 2.133(11) . ?
C10 C11 1.387(11) . ?
C10 C15 1.388(11) . ?
C10 As1 1.920(8) . ?
C11 C12 1.388(12) . ?
C12 C13 1.370(14) . ?
C13 C14 1.363(13) . ?
C14 C15 1.379(12) . ?
C20 C21 1.392(11) . ?
C20 C25 1.405(12) . ?
C20 As1 1.912(8) . ?
C21 C22 1.391(11) . ?
C22 C23 1.365(13) . ?
C23 C24 1.398(13) . ?
C24 C25 1.394(13) . ?
C30 C35 1.373(11) . ?
C30 C31 1.395(11) . ?
C30 As1 1.914(8) . ?
C31 C32 1.403(12) . ?
C32 C33 1.376(12) . ?
C33 C34 1.394(12) . ?
C34 C35 1.409(12) . ?
C40 C41 1.372(11) . ?
C40 C45 1.397(11) . ?
C40 As1 1.914(8) . ?
C41 C42 1.409(11) . ?
C42 C43 1.387(12) . ?
C43 C44 1.379(12) . ?
C44 C45 1.373(12) . ?
C50 C55 1.391(12) . ?
C50 C51 1.409(12) . ?
C50 As2 1.904(9) . ?
C51 C52 1.368(13) . ?
C52 C53 1.390(14) . ?
C53 C54 1.351(16) . ?
C54 C55 1.414(16) . ?
C56A C57A 1.389(14) . ?
C56A C61A 1.393(14) . ?
C56A As2 1.895(12) . ?
C56B C61B 1.394(14) . ?
C56B C57B 1.406(13) . ?
C56B As2 1.952(12) . ?
C57A C58A 1.396(14) . ?
C57B C58B 1.415(14) . ?
C58A C59A 1.388(14) . ?
C58B C59B 1.388(14) . ?
C59A C60A 1.403(14) . ?
C59B C60B 1.395(14) . ?
C60A C61A 1.404(14) . ?
C60B C61B 1.399(14) . ?
C62A C67A 1.399(14) . ?
C62A C63A 1.401(13) . ?
C62A As2 1.942(12) . ?
C62B C63B 1.396(14) . ?
C62B C67B 1.400(13) . ?
C62B As2 1.920(12) . ?
C63A C64A 1.396(14) . ?
C63B C64B 1.392(14) . ?
C64A C65A 1.374(15) . ?
C64B C65B 1.401(14) . ?
C65A C66 1.347(14) . ?
C65B C66 1.369(14) . ?
C66 C67A 1.407(13) . ?
C66 C67B 1.420(13) . ?
C68A C73A 1.402(13) . ?
C68A C69A 1.402(13) . ?
C68A As2 1.906(12) . ?
C68B C73B 1.410(14) . ?
C68B C69B 1.415(14) . ?
C68B As2 1.923(12) . ?
C69A C70A 1.408(13) . ?
C69B C70B 1.397(15) . ?
C70A C71A 1.412(14) . ?
C70B C71B 1.404(15) . ?
C71A C72A 1.405(14) . ?
C71B C72B 1.402(15) . ?
C72A C73A 1.422(13) . ?
C72B C73B 1.404(15) . ?

loop_
_geom_torsion_atom_site_label_1
_geom_torsion_atom_site_label_2
_geom_torsion_atom_site_label_3
_geom_torsion_atom_site_label_4
_geom_torsion
_geom_torsion_site_symmetry_1
_geom_torsion_site_symmetry_2
_geom_torsion_site_symmetry_3
_geom_torsion_site_symmetry_4
_geom_torsion_publ_flag
C15 C10 C11 C12 -0.9(12) . . . . ?
As1 C10 C11 C12 174.8(6) . . . . ?
C10 C11 C12 C13 1.5(13) . . . . ?
C11 C12 C13 C14 -0.6(14) . . . . ?
C12 C13 C14 C15 -1.0(14) . . . . ?
C13 C14 C15 C10 1.6(14) . . . . ?
C11 C10 C15 C14 -0.7(13) . . . . ?
As1 C10 C15 C14 -176.4(7) . . . . ?
C25 C20 C21 C22 -1.3(12) . . . . ?
As1 C20 C21 C22 173.9(6) . . . . ?
C20 C21 C22 C23 1.0(13) . . . . ?
C21 C22 C23 C24 0.8(14) . . . . ?
C22 C23 C24 C25 -2.3(15) . . . . ?
C23 C24 C25 C20 2.0(15) . . . . ?
C21 C20 C25 C24 -0.2(13) . . . . ?
As1 C20 C25 C24 -175.5(7) . . . . ?
C35 C30 C31 C32 2.3(13) . . . . ?
As1 C30 C31 C32 179.2(7) . . . . ?
C30 C31 C32 C33 -3.3(14) . . . . ?
C31 C32 C33 C34 2.3(14) . . . . ?
C32 C33 C34 C35 -0.2(14) . . . . ?
C31 C30 C35 C34 -0.3(13) . . . . ?
As1 C30 C35 C34 -177.1(6) . . . . ?
C33 C34 C35 C30 -0.8(13) . . . . ?
C45 C40 C41 C42 0.7(12) . . . . ?
As1 C40 C41 C42 -178.4(6) . . . . ?
C40 C41 C42 C43 2.1(13) . . . . ?
C41 C42 C43 C44 -4.4(14) . . . . ?
C42 C43 C44 C45 3.8(14) . . . . ?
C43 C44 C45 C40 -0.9(13) . . . . ?
C41 C40 C45 C44 -1.3(12) . . . . ?
As1 C40 C45 C44 177.8(7) . . . . ?
C55 C50 C51 C52 1.3(14) . . . . ?
As2 C50 C51 C52 179.5(7) . . . . ?
C50 C51 C52 C53 0.8(14) . . . . ?
C51 C52 C53 C54 -2.0(16) . . . . ?
C52 C53 C54 C55 1.1(18) . . . . ?
C51 C50 C55 C54 -2.2(15) . . . . ?
As2 C50 C55 C54 179.6(9) . . . . ?
C53 C54 C55 C50 1.0(18) . . . . ?
C61A C56A C57A C58A -1.4(16) . . . . ?
As2 C56A C57A C58A 178.1(12) . . . . ?
C61B C56B C57B C58B -2.0(16) . . . . ?
As2 C56B C57B C58B -178.1(13) . . . . ?
C56A C57A C58A C59A 0.7(16) . . . . ?
C56B C57B C58B C59B -1.5(17) . . . . ?
C57A C58A C59A C60A 0(3) . . . . ?
C57B C58B C59B C60B 5(3) . . . . ?
C58A C59A C60A C61A 1(3) . . . . ?
C58B C59B C60B C61B -5(3) . . . . ?
C57A C56A C61A C60A 2(2) . . . . ?
As2 C56A C61A C60A -177.6(14) . . . . ?
C59A C60A C61A C56A -2(3) . . . . ?
C57B C56B C61B C60B 2(3) . . . . ?
As2 C56B C61B C60B 177.8(16) . . . . ?
C59B C60B C61B C56B 2(3) . . . . ?
C67A C62A C63A C64A 1.5(16) . . . . ?
As2 C62A C63A C64A -179.6(13) . . . . ?
C67B C62B C63B C64B 0.7(16) . . . . ?
As2 C62B C63B C64B 172.6(13) . . . . ?
C62A C63A C64A C65A -1.0(18) . . . . ?
C62B C63B C64B C65B 0.9(18) . . . . ?
C63A C64A C65A C66 3(3) . . . . ?
C63B C64B C65B C66 -4(3) . . . . ?
C64A C65A C66 C65B -113.5(18) . . . . ?
C64A C65A C66 C67A -7(3) . . . . ?
C64A C65A C66 C67B 12(2) . . . . ?
C64B C65B C66 C65A 115.6(19) . . . . ?
C64B C65B C66 C67A -19(2) . . . . ?
C64B C65B C66 C67B 6(3) . . . . ?
C63A C62A C67A C66 -4(2) . . . . ?
As2 C62A C67A C66 176.9(12) . . . . ?
C65A C66 C67A C62A 8(3) . . . . ?
C65B C66 C67A C62A 115.5(17) . . . . ?
C67B C66 C67A C62A -27.1(15) . . . . ?
C63B C62B C67B C66 1(2) . . . . ?
As2 C62B C67B C66 -171.0(12) . . . . ?
C65A C66 C67B C62B -113.2(18) . . . . ?
C65B C66 C67B C62B -5(2) . . . . ?
C67A C66 C67B C62B 41.0(17) . . . . ?
C73A C68A C69A C70A 1.0(16) . . . . ?
As2 C68A C69A C70A 176.8(12) . . . . ?
C73B C68B C69B C70B 1.3(16) . . . . ?
As2 C68B C69B C70B -178.5(13) . . . . ?
C68A C69A C70A C71A -0.6(16) . . . . ?
C68B C69B C70B C71B 2.4(17) . . . . ?
C69A C70A C71A C72A 3(3) . . . . ?
C69B C70B C71B C72B -6(3) . . . . ?
C70A C71A C72A C73A -6(3) . . . . ?
C70B C71B C72B C73B 6(3) . . . . ?
C69A C68A C73A C72A -4(3) . . . . ?
As2 C68A C73A C72A -179.8(15) . . . . ?
C71A C72A C73A C68A 7(3) . . . . ?
C71B C72B C73B C68B -2(3) . . . . ?
C69B C68B C73B C72B -2(2) . . . . ?
As2 C68B C73B C72B 178.2(15) . . . . ?
C21 C20 As1 C30 111.8(7) . . . . ?
C25 C20 As1 C30 -72.9(7) . . . . ?
C21 C20 As1 C40 -126.7(7) . . . . ?
C25 C20 As1 C40 48.6(7) . . . . ?
C21 C20 As1 C10 -6.4(8) . . . . ?
C25 C20 As1 C10 168.8(7) . . . . ?
C35 C30 As1 C20 -5.4(8) . . . . ?
C31 C30 As1 C20 177.7(6) . . . . ?
C35 C30 As1 C40 -125.3(7) . . . . ?
C31 C30 As1 C40 57.9(7) . . . . ?
C35 C30 As1 C10 113.2(7) . . . . ?
C31 C30 As1 C10 -63.7(7) . . . . ?
C41 C40 As1 C20 -124.4(7) . . . . ?
C45 C40 As1 C20 56.5(7) . . . . ?
C41 C40 As1 C30 -2.2(8) . . . . ?
C45 C40 As1 C30 178.7(6) . . . . ?
C41 C40 As1 C10 117.3(7) . . . . ?
C45 C40 As1 C10 -61.8(7) . . . . ?
C11 C10 As1 C20 -99.0(7) . . . . ?
C15 C10 As1 C20 76.7(7) . . . . ?
C11 C10 As1 C30 140.2(6) . . . . ?
C15 C10 As1 C30 -44.1(7) . . . . ?
C11 C10 As1 C40 19.0(8) . . . . ?
C15 C10 As1 C40 -165.3(6) . . . . ?
C57A C56A As2 C50 133.9(10) . . . . ?
C61A C56A As2 C50 -46.6(13) . . . . ?
C57A C56A As2 C68A -103.2(11) . . . . ?
C61A C56A As2 C68A 76.3(14) . . . . ?
C57A C56A As2 C62B 25.0(11) . . . . ?
C61A C56A As2 C62B -155.5(13) . . . . ?
C57A C56A As2 C68B -90.1(12) . . . . ?
C61A C56A As2 C68B 89.4(14) . . . . ?
C57A C56A As2 C62A 18.7(12) . . . . ?
C61A C56A As2 C62A -161.8(12) . . . . ?
C57A C56A As2 C56B -118.8(19) . . . . ?
C61A C56A As2 C56B 60.7(15) . . . . ?
C55 C50 As2 C56A -30.6(9) . . . . ?
C51 C50 As2 C56A 151.2(8) . . . . ?
C55 C50 As2 C68A -154.7(9) . . . . ?
C51 C50 As2 C68A 27.1(9) . . . . ?
C55 C50 As2 C62B 61.5(9) . . . . ?
C51 C50 As2 C62B -116.7(8) . . . . ?
C55 C50 As2 C68B -176.9(9) . . . . ?
C51 C50 As2 C68B 4.9(9) . . . . ?
C55 C50 As2 C62A 86.6(9) . . . . ?
C51 C50 As2 C62A -91.6(9) . . . . ?
C55 C50 As2 C56B -59.5(10) . . . . ?
C51 C50 As2 C56B 122.4(8) . . . . ?
C73A C68A As2 C56A 177.2(13) . . . . ?
C69A C68A As2 C56A 1.2(13) . . . . ?
C73A C68A As2 C50 -62.3(14) . . . . ?
C69A C68A As2 C50 121.7(10) . . . . ?
C73A C68A As2 C62B 73.9(15) . . . . ?
C69A C68A As2 C62B -102.0(11) . . . . ?
C73A C68A As2 C68B 25.8(16) . . . . ?
C69A C68A As2 C68B -150(3) . . . . ?
C73A C68A As2 C62A 54.9(15) . . . . ?
C69A C68A As2 C62A -121.0(11) . . . . ?
C73A C68A As2 C56B -175.6(14) . . . . ?
C69A C68A As2 C56B 8.4(11) . . . . ?
C63B C62B As2 C56A -7.4(11) . . . . ?
C67B C62B As2 C56A 165.1(13) . . . . ?
C63B C62B As2 C50 -114.1(11) . . . . ?
C67B C62B As2 C50 58.3(13) . . . . ?
C63B C62B As2 C68A 108.8(12) . . . . ?
C67B C62B As2 C68A -78.7(14) . . . . ?
C63B C62B As2 C68B 125.4(11) . . . . ?
C67B C62B As2 C68B -62.1(14) . . . . ?
C63B C62B As2 C62A 158(2) . . . . ?
C67B C62B As2 C62A -29.6(14) . . . . ?
C63B C62B As2 C56B 9.5(13) . . . . ?
C67B C62B As2 C56B -178.1(12) . . . . ?
C73B C68B As2 C56A 96.0(15) . . . . ?
C69B C68B As2 C56A -84.2(13) . . . . ?
C73B C68B As2 C50 -128.7(13) . . . . ?
C69B C68B As2 C50 51.2(12) . . . . ?
C73B C68B As2 C68A 132(3) . . . . ?
C69B C68B As2 C68A -48.4(18) . . . . ?
C73B C68B As2 C62B -8.2(16) . . . . ?
C69B C68B As2 C62B 171.6(10) . . . . ?
C73B C68B As2 C62A -20.9(14) . . . . ?
C69B C68B As2 C62A 159.0(12) . . . . ?
C73B C68B As2 C56B 109.4(14) . . . . ?
C69B C68B As2 C56B -70.7(12) . . . . ?
C67A C62A As2 C56A 60.9(15) . . . . ?
C63A C62A As2 C56A -118.1(12) . . . . ?
C67A C62A As2 C50 -54.6(15) . . . . ?
C63A C62A As2 C50 126.4(11) . . . . ?
C67A C62A As2 C68A -174.8(13) . . . . ?
C63A C62A As2 C68A 6.2(13) . . . . ?
C67A C62A As2 C62B 45.3(16) . . . . ?
C63A C62A As2 C62B -134(2) . . . . ?
C67A C62A As2 C68B -164.8(15) . . . . ?
C63A C62A As2 C68B 16.2(12) . . . . ?
C67A C62A As2 C56B 84.5(15) . . . . ?
C63A C62A As2 C56B -94.5(13) . . . . ?
C61B C56B As2 C56A -24.6(14) . . . . ?
C57B C56B As2 C56A 151(2) . . . . ?
C61B C56B As2 C50 58.2(16) . . . . ?
C57B C56B As2 C50 -125.8(10) . . . . ?
C61B C56B As2 C68A 169.7(16) . . . . ?
C57B C56B As2 C68A -14.2(12) . . . . ?
C61B C56B As2 C62B -63.1(16) . . . . ?
C57B C56B As2 C62B 113.0(12) . . . . ?
C61B C56B As2 C68B 177.6(15) . . . . ?
C57B C56B As2 C68B -6.4(13) . . . . ?
C61B C56B As2 C62A -78.8(16) . . . . ?
C57B C56B As2 C62A 97.2(12) . . . . ?
O2 C2 Re1 C3 -9(11) . . . . ?
O2 C2 Re1 C1 -103(11) . . . . ?
O2 C2 Re1 C6 167(11) . . . . ?
O2 C2 Re1 C5 -76(52) . . . . ?
O2 C2 Re1 C4 80(11) . . . . ?
O3 C3 Re1 C2 46(13) . . . . ?
O3 C3 Re1 C1 138(13) . . . . ?
O3 C3 Re1 C6 -54(15) . . . . ?
O3 C3 Re1 C5 -134(13) . . . . ?
O3 C3 Re1 C4 -46(13) . . . . ?
O1 C1 Re1 C2 -143(21) . . . . ?
O1 C1 Re1 C3 129(21) . . . . ?
O1 C1 Re1 C6 -50(21) . . . . ?
O1 C1 Re1 C5 37(21) . . . . ?
O1 C1 Re1 C4 -2(24) . . . . ?
N6 C6 Re1 C2 9(91) . . . . ?
N6 C6 Re1 C3 109(91) . . . . ?
N6 C6 Re1 C1 -83(91) . . . . ?
N6 C6 Re1 C5 -170(100) . . . . ?
N6 C6 Re1 C4 101(91) . . . . ?
N5 C5 Re1 C2 -18(59) . . . . ?
N5 C5 Re1 C3 -85(16) . . . . ?
N5 C5 Re1 C1 9(16) . . . . ?
N5 C5 Re1 C6 99(16) . . . . ?
N5 C5 Re1 C4 -174(100) . . . . ?
N4 C4 Re1 C2 17(30) . . . . ?
N4 C4 Re1 C3 104(30) . . . . ?
N4 C4 Re1 C1 -125(29) . . . . ?
N4 C4 Re1 C6 -76(30) . . . . ?
N4 C4 Re1 C5 -164(100) . . . . ?
